data_1543803
loop_
_publ_author_name
'Alamillo-Ferrer, Carla'
'Karabourniotis-Sotti, Marianna'
'Kennedy, Alan R.'
'Campbell, Matthew'
'Tomkinson, Nicholas C. O.'

_publ_section_title
;
 Alkene Dioxygenation with Malonoyl Peroxides: Synthesis of \g-Lactones,
 Isobenzofuranones, and Tetrahydrofurans.
;
_journal_issue 13
_journal_name_full 'Organic letters'
_journal_page_first 3102
_journal_page_last 3105
_journal_paper_doi 10.1021/acs.orglett.6b01253
_journal_volume 18
_journal_year 2016
_chemical_formula_sum 'C14 H12 O6'
_chemical_formula_weight 276.24
_chemical_name_systematic
;
 ?
;
_space_group_IT_number 2
_symmetry_cell_setting triclinic
_symmetry_space_group_name_Hall '-P 1'
_symmetry_space_group_name_H-M 'P -1'
_atom_sites_solution_hydrogens geom
_atom_sites_solution_primary direct
_atom_sites_solution_secondary difmap
_audit_creation_method SHELXL-97
_cell_angle_alpha 92.174(7)
_cell_angle_beta 109.731(7)
_cell_angle_gamma 92.209(7)
_cell_formula_units_Z 2
_cell_length_a 7.9639(7)
_cell_length_b 8.2187(7)
_cell_length_c 9.6010(7)
_cell_measurement_reflns_used 4331
_cell_measurement_temperature 123(2)
_cell_measurement_theta_max 28.9507
_cell_measurement_theta_min 3.2584
_cell_volume 590.21(9)
_computing_cell_refinement CrysalisPro
_computing_data_collection CrysalisPro
_computing_data_reduction CrysalisPro
_computing_publication_material SHELXL
_computing_structure_refinement 'SHELXL-97 (Sheldrick, 2008)'
_computing_structure_solution SIR92
_diffrn_ambient_temperature 123(2)
_diffrn_measured_fraction_theta_full 0.998
_diffrn_measured_fraction_theta_max 0.930
_diffrn_measurement_device_type 'Oxford Diffraction Xcalibur E'
_diffrn_measurement_method 'omega scans'
_diffrn_radiation_monochromator graphite
_diffrn_radiation_source 'fine-focus sealed tube'
_diffrn_radiation_type MoK\a
_diffrn_radiation_wavelength 0.71073
_diffrn_reflns_av_R_equivalents 0.0315
_diffrn_reflns_av_sigmaI/netI 0.0325
_diffrn_reflns_limit_h_max 10
_diffrn_reflns_limit_h_min -10
_diffrn_reflns_limit_k_max 11
_diffrn_reflns_limit_k_min -11
_diffrn_reflns_limit_l_max 12
_diffrn_reflns_limit_l_min -13
_diffrn_reflns_number 9615
_diffrn_reflns_theta_full 27.00
_diffrn_reflns_theta_max 29.01
_diffrn_reflns_theta_min 3.26
_exptl_absorpt_coefficient_mu 0.123
_exptl_absorpt_correction_T_max 1.00000
_exptl_absorpt_correction_T_min 0.95182
_exptl_absorpt_correction_type multi-scan
_exptl_absorpt_process_details
;
CrysAlisPro, Oxford Diffraction Ltd.,
Version 1.171.34.40 (release 27-08-2010 CrysAlis171 .NET)
(compiled Aug 27 2010,11:50:40)
Empirical absorption correction using spherical harmonics,
 implemented in SCALE3 ABSPACK scaling algorithm.
;
_exptl_crystal_colour colourless
_exptl_crystal_density_diffrn 1.554
_exptl_crystal_density_method 'not measured'
_exptl_crystal_description 'fragment from large block'
_exptl_crystal_F_000 288
_exptl_crystal_size_max 0.30
_exptl_crystal_size_mid 0.30
_exptl_crystal_size_min 0.12
_refine_diff_density_max 0.323
_refine_diff_density_min -0.228
_refine_diff_density_rms 0.049
_refine_ls_extinction_method none
_refine_ls_goodness_of_fit_ref 1.029
_refine_ls_hydrogen_treatment mixed
_refine_ls_matrix_type full
_refine_ls_number_parameters 185
_refine_ls_number_reflns 2915
_refine_ls_number_restraints 0
_refine_ls_restrained_S_all 1.029
_refine_ls_R_factor_all 0.0475
_refine_ls_R_factor_gt 0.0375
_refine_ls_shift/su_max 0.000
_refine_ls_shift/su_mean 0.000
_refine_ls_structure_factor_coef Fsqd
_refine_ls_weighting_details 'calc w=1/[\s^2^(Fo^2^)+(0.0349P)^2^+0.2461P] where P=(Fo^2^+2Fc^2^)/3'
_refine_ls_weighting_scheme calc
_refine_ls_wR_factor_gt 0.0851
_refine_ls_wR_factor_ref 0.0923
_reflns_number_gt 2439
_reflns_number_total 2915
_reflns_threshold_expression I>2\s(I)
_cod_data_source_file ol6b01253_si_002.cif
_cod_data_source_block tom_caf369
_cod_original_cell_volume 590.21(8)
_cod_original_sg_symbol_H-M P-1
_cod_database_code 1543803

loop_
_symmetry_equiv_pos_as_xyz
'x, y, z'
'-x, -y, -z'

loop_
_atom_site_label
_atom_site_type_symbol
_atom_site_fract_x
_atom_site_fract_y
_atom_site_fract_z
_atom_site_U_iso_or_equiv
_atom_site_adp_type
_atom_site_occupancy
_atom_site_symmetry_multiplicity
_atom_site_calc_flag
_atom_site_refinement_flags
O1 O 1.11217(13) 0.17078(12) -0.04039(10) 0.0220(2) Uani 1 1 d .
O2 O 1.22072(12) 0.36021(11) 0.14359(10) 0.0176(2) Uani 1 1 d .
O3 O 1.20934(12) 0.26589(10) 0.41850(10) 0.0178(2) Uani 1 1 d .
O4 O 1.45477(13) 0.26442(12) 0.62002(11) 0.0252(2) Uani 1 1 d .
O5 O 1.14045(13) -0.01907(12) 0.27405(10) 0.0203(2) Uani 1 1 d .
O6 O 1.09382(14) -0.21508(12) 0.41383(11) 0.0267(2) Uani 1 1 d .
C1 C 1.08570(17) 0.26524(15) 0.04917(14) 0.0161(3) Uani 1 1 d .
C2 C 1.15585(17) 0.46492(15) 0.23834(14) 0.0159(3) Uani 1 1 d .
H2 H 1.1781 0.5818 0.2212 0.019 Uiso 1 1 calc R
C3 C 0.95866(17) 0.42355(15) 0.18538(14) 0.0154(3) Uani 1 1 d .
C4 C 0.82562(18) 0.48631(16) 0.23094(15) 0.0193(3) Uani 1 1 d .
H4 H 0.8518 0.5703 0.3071 0.023 Uiso 1 1 calc R
C5 C 0.65242(18) 0.42165(16) 0.16092(15) 0.0212(3) Uani 1 1 d .
H5 H 0.5584 0.4631 0.1894 0.025 Uiso 1 1 calc R
C6 C 0.61303(18) 0.29791(17) 0.05025(15) 0.0221(3) Uani 1 1 d .
H6 H 0.4932 0.2557 0.0051 0.027 Uiso 1 1 calc R
C7 C 0.74633(18) 0.23557(16) 0.00513(15) 0.0198(3) Uani 1 1 d .
H7 H 0.7207 0.1508 -0.0704 0.024 Uiso 1 1 calc R
C8 C 0.91953(17) 0.30183(15) 0.07464(14) 0.0159(3) Uani 1 1 d .
C9 C 1.25586(18) 0.43193(15) 0.39752(14) 0.0181(3) Uani 1 1 d .
H9A H 1.3862 0.4473 0.4189 0.022 Uiso 1 1 calc R
H9B H 1.2216 0.5076 0.4648 0.022 Uiso 1 1 calc R
C10 C 1.32575(17) 0.19351(15) 0.53025(14) 0.0157(3) Uani 1 1 d .
C11 C 1.27403(17) 0.01826(15) 0.53554(14) 0.0158(3) Uani 1 1 d .
C12 C 1.41088(18) -0.07739(17) 0.65029(15) 0.0203(3) Uani 1 1 d .
H12A H 1.4165 -0.1949 0.6268 0.024 Uiso 1 1 calc R
H12B H 1.5275 -0.0207 0.7065 0.024 Uiso 1 1 calc R
C13 C 1.25303(18) -0.02521(17) 0.68315(14) 0.0202(3) Uani 1 1 d .
H13A H 1.2710 0.0642 0.7597 0.024 Uiso 1 1 calc R
H13B H 1.1600 -0.1101 0.6800 0.024 Uiso 1 1 calc R
C14 C 1.15963(17) -0.08294(15) 0.40345(15) 0.0176(3) Uani 1 1 d .
H1H H 1.059(3) -0.084(3) 0.198(2) 0.050(6) Uiso 1 1 d .

loop_
_atom_site_aniso_label
_atom_site_aniso_U_11
_atom_site_aniso_U_22
_atom_site_aniso_U_33
_atom_site_aniso_U_23
_atom_site_aniso_U_13
_atom_site_aniso_U_12
O1 0.0230(5) 0.0238(5) 0.0188(5) -0.0044(4) 0.0072(4) 0.0000(4)
O2 0.0161(4) 0.0197(5) 0.0162(4) -0.0025(4) 0.0051(4) -0.0017(3)
O3 0.0177(5) 0.0139(4) 0.0180(5) 0.0029(3) 0.0011(4) -0.0015(3)
O4 0.0265(5) 0.0209(5) 0.0194(5) 0.0000(4) -0.0029(4) -0.0038(4)
O5 0.0230(5) 0.0207(5) 0.0147(5) -0.0021(4) 0.0037(4) -0.0027(4)
O6 0.0307(6) 0.0170(5) 0.0286(6) 0.0011(4) 0.0059(5) -0.0045(4)
C1 0.0173(6) 0.0161(6) 0.0128(6) 0.0018(5) 0.0024(5) -0.0011(5)
C2 0.0188(6) 0.0139(6) 0.0147(6) 0.0005(5) 0.0054(5) 0.0001(5)
C3 0.0175(6) 0.0137(6) 0.0139(6) 0.0044(5) 0.0036(5) 0.0002(5)
C4 0.0239(7) 0.0161(6) 0.0185(6) 0.0029(5) 0.0078(5) 0.0021(5)
C5 0.0201(7) 0.0222(7) 0.0236(7) 0.0082(5) 0.0093(6) 0.0051(5)
C6 0.0160(6) 0.0257(7) 0.0221(7) 0.0071(6) 0.0027(5) -0.0006(5)
C7 0.0204(7) 0.0197(6) 0.0160(6) 0.0018(5) 0.0022(5) -0.0018(5)
C8 0.0176(6) 0.0160(6) 0.0135(6) 0.0042(5) 0.0039(5) 0.0009(5)
C9 0.0213(7) 0.0132(6) 0.0163(6) 0.0009(5) 0.0021(5) -0.0034(5)
C10 0.0167(6) 0.0177(6) 0.0125(6) -0.0001(5) 0.0049(5) 0.0011(5)
C11 0.0165(6) 0.0157(6) 0.0150(6) 0.0025(5) 0.0046(5) 0.0014(5)
C12 0.0196(7) 0.0215(6) 0.0192(7) 0.0056(5) 0.0050(5) 0.0044(5)
C13 0.0226(7) 0.0231(7) 0.0169(6) 0.0045(5) 0.0086(5) 0.0038(5)
C14 0.0165(6) 0.0161(6) 0.0204(6) 0.0008(5) 0.0063(5) 0.0034(5)

loop_
_atom_type_symbol
_atom_type_description
_atom_type_scat_dispersion_real
_atom_type_scat_dispersion_imag
_atom_type_scat_source
O O 0.0106 0.0060 'International Tables Vol C Tables 4.2.6.8 and 6.1.1.4'
C C 0.0033 0.0016 'International Tables Vol C Tables 4.2.6.8 and 6.1.1.4'
H H 0.0000 0.0000 'International Tables Vol C Tables 4.2.6.8 and 6.1.1.4'

loop_
_geom_angle_atom_site_label_1
_geom_angle_atom_site_label_2
_geom_angle_atom_site_label_3
_geom_angle
C1 O2 C2 110.65(10)
C10 O3 C9 116.43(10)
C14 O5 H1H 109.9(12)
O1 C1 O2 120.70(12)
O1 C1 C8 130.32(12)
O2 C1 C8 108.96(11)
O2 C2 C3 103.85(10)
O2 C2 C9 108.45(10)
C3 C2 C9 115.73(11)
O2 C2 H2 109.5
C3 C2 H2 109.5
C9 C2 H2 109.5
C8 C3 C4 120.98(12)
C8 C3 C2 108.49(11)
C4 C3 C2 130.53(12)
C3 C4 C5 117.38(13)
C3 C4 H4 121.3
C5 C4 H4 121.3
C4 C5 C6 121.70(13)
C4 C5 H5 119.1
C6 C5 H5 119.1
C7 C6 C5 120.72(13)
C7 C6 H6 119.6
C5 C6 H6 119.6
C6 C7 C8 117.39(13)
C6 C7 H7 121.3
C8 C7 H7 121.3
C3 C8 C7 121.83(12)
C3 C8 C1 108.00(11)
C7 C8 C1 130.16(12)
O3 C9 C2 107.13(10)
O3 C9 H9A 110.3
C2 C9 H9A 110.3
O3 C9 H9B 110.3
C2 C9 H9B 110.3
H9A C9 H9B 108.5
O4 C10 O3 123.40(12)
O4 C10 C11 123.95(11)
O3 C10 C11 112.59(11)
C14 C11 C10 123.29(11)
C14 C11 C12 114.03(11)
C10 C11 C12 115.56(11)
C14 C11 C13 115.25(11)
C10 C11 C13 113.67(11)
C12 C11 C13 57.34(8)
C13 C12 C11 61.53(8)
C13 C12 H12A 117.6
C11 C12 H12A 117.6
C13 C12 H12B 117.6
C11 C12 H12B 117.6
H12A C12 H12B 114.7
C12 C13 C11 61.13(8)
C12 C13 H13A 117.7
C11 C13 H13A 117.7
C12 C13 H13B 117.7
C11 C13 H13B 117.7
H13A C13 H13B 114.8
O6 C14 O5 123.04(13)
O6 C14 C11 122.12(12)
O5 C14 C11 114.81(11)

loop_
_geom_bond_atom_site_label_1
_geom_bond_atom_site_label_2
_geom_bond_distance
O1 C1 1.2128(16)
O2 C1 1.3456(15)
O2 C2 1.4584(15)
O3 C10 1.3356(15)
O3 C9 1.4395(15)
O4 C10 1.2067(16)
O5 C14 1.3304(16)
O5 H1H 0.93(2)
O6 C14 1.2098(16)
C1 C8 1.4646(18)
C2 C3 1.4990(18)
C2 C9 1.5066(17)
C2 H2 1.0000
C3 C8 1.3783(18)
C3 C4 1.3849(18)
C4 C5 1.3882(19)
C4 H4 0.9500
C5 C6 1.389(2)
C5 H5 0.9500
C6 C7 1.383(2)
C6 H6 0.9500
C7 C8 1.3920(18)
C7 H7 0.9500
C9 H9A 0.9900
C9 H9B 0.9900
C10 C11 1.4902(17)
C11 C14 1.4871(19)
C11 C12 1.5298(17)
C11 C13 1.5355(17)
C12 C13 1.4707(19)
C12 H12A 0.9900
C12 H12B 0.9900
C13 H13A 0.9900
C13 H13B 0.9900

loop_
_geom_torsion_atom_site_label_1
_geom_torsion_atom_site_label_2
_geom_torsion_atom_site_label_3
_geom_torsion_atom_site_label_4
_geom_torsion
C2 O2 C1 O1 179.04(11)
C2 O2 C1 C8 0.37(13)
C1 O2 C2 C3 -1.49(12)
C1 O2 C2 C9 122.12(11)
O2 C2 C3 C8 2.11(13)
C9 C2 C3 C8 -116.61(12)
O2 C2 C3 C4 -178.35(12)
C9 C2 C3 C4 62.93(17)
C8 C3 C4 C5 0.09(18)
C2 C3 C4 C5 -179.41(12)
C3 C4 C5 C6 0.52(19)
C4 C5 C6 C7 -0.5(2)
C5 C6 C7 C8 -0.10(19)
C4 C3 C8 C7 -0.72(19)
C2 C3 C8 C7 178.88(11)
C4 C3 C8 C1 178.46(11)
C2 C3 C8 C1 -1.95(13)
C6 C7 C8 C3 0.71(19)
C6 C7 C8 C1 -178.26(12)
O1 C1 C8 C3 -177.47(13)
O2 C1 C8 C3 1.03(14)
O1 C1 C8 C7 1.6(2)
O2 C1 C8 C7 -179.89(12)
C10 O3 C9 C2 156.76(10)
O2 C2 C9 O3 -64.45(13)
C3 C2 C9 O3 51.71(14)
C9 O3 C10 O4 7.45(18)
C9 O3 C10 C11 -175.18(11)
O4 C10 C11 C14 -157.57(13)
O3 C10 C11 C14 25.07(17)
O4 C10 C11 C12 -8.90(19)
O3 C10 C11 C12 173.73(10)
O4 C10 C11 C13 54.77(17)
O3 C10 C11 C13 -122.60(12)
C14 C11 C12 C13 -105.60(13)
C10 C11 C12 C13 102.83(13)
C14 C11 C13 C12 103.45(12)
C10 C11 C13 C12 -106.17(12)
C10 C11 C14 O6 -166.88(12)
C12 C11 C14 O6 44.03(17)
C13 C11 C14 O6 -19.68(18)
C10 C11 C14 O5 15.11(18)
C12 C11 C14 O5 -133.98(12)
C13 C11 C14 O5 162.31(10)
